data_4305698
loop_
_publ_author_name
'Gang Si'
'Wen-Guang Wang'
'Hong-Yan Wang'
'Chen-Ho Tung'
'Li-Zhu Wu'

_publ_section_title
;
Facile Synthesis and Functionality-Dependent Electrochemistry of Fe-Only
Hydrogenase Mimics
;
_journal_name_full 'Inorganic Chemistry'
_journal_page_first 8101
_journal_page_last 8111
_journal_paper_doi 10.1021/ic800676y
_journal_volume 47
_journal_year 2008
_chemical_formula_sum 'C40 H29 Cl2 Fe2 N2 O7 P S2'
_chemical_formula_weight 927.34
_chemical_name_systematic
; 
 ? 
;
_space_group_IT_number 14
_symmetry_cell_setting monoclinic
_symmetry_space_group_name_Hall '-P 2ybc'
_symmetry_space_group_name_H-M 'P 1 21/c 1'
_atom_sites_solution_hydrogens geom
_atom_sites_solution_primary direct
_atom_sites_solution_secondary difmap
_audit_creation_method SHELXL-97
_cell_angle_alpha 90.00
_cell_angle_beta 99.951(15)
_cell_angle_gamma 90.00
_cell_formula_units_Z 4
_cell_length_a 10.550(9)
_cell_length_b 14.781(12)
_cell_length_c 26.04(2)
_cell_measurement_reflns_used 3325
_cell_measurement_temperature 294(2)
_cell_measurement_theta_max 21.91
_cell_measurement_theta_min 2.40
_cell_volume 4000(6)
_computing_cell_refinement 'Bruker SMART'
_computing_data_collection 'Bruker SMART'
_computing_data_reduction 'Bruker SAINT'
_computing_molecular_graphics 'Bruker SHELXTL'
_computing_publication_material 'Bruker SHELXTL'
_computing_structure_refinement 'SHELXL-97 (Sheldrick, 1997)'
_computing_structure_solution 'SHELXS-97 (Sheldrick, 1990)'
_diffrn_ambient_temperature 294(2)
_diffrn_measured_fraction_theta_full 1.000
_diffrn_measured_fraction_theta_max 1.000
_diffrn_measurement_device_type 'CCD area detector'
_diffrn_measurement_method 'phi and omega scans'
_diffrn_radiation_monochromator graphite
_diffrn_radiation_source 'fine-focus sealed tube'
_diffrn_radiation_type MoK\a
_diffrn_radiation_wavelength 0.71073
_diffrn_reflns_av_R_equivalents 0.0751
_diffrn_reflns_av_sigmaI/netI 0.0881
_diffrn_reflns_limit_h_max 12
_diffrn_reflns_limit_h_min -11
_diffrn_reflns_limit_k_max 13
_diffrn_reflns_limit_k_min -17
_diffrn_reflns_limit_l_max 29
_diffrn_reflns_limit_l_min -30
_diffrn_reflns_number 20551
_diffrn_reflns_theta_full 25.02
_diffrn_reflns_theta_max 25.02
_diffrn_reflns_theta_min 1.59
_diffrn_standards_decay_% ,
_diffrn_standards_interval_count ,
_diffrn_standards_interval_time ,
_diffrn_standards_number ,
_exptl_absorpt_coefficient_mu 1.056
_exptl_absorpt_correction_T_max 1.000000
_exptl_absorpt_correction_T_min 0.6938588
_exptl_absorpt_correction_type multi-scan
_exptl_absorpt_process_details SADABS
_exptl_crystal_density_diffrn 1.540
_exptl_crystal_density_meas ?
_exptl_crystal_density_method 'not measured'
_exptl_crystal_F_000 1888
_exptl_crystal_size_max 0.26
_exptl_crystal_size_mid 0.22
_exptl_crystal_size_min 0.16
_refine_diff_density_max 0.406
_refine_diff_density_min -0.648
_refine_diff_density_rms 0.084
_refine_ls_extinction_method none
_refine_ls_goodness_of_fit_ref 0.992
_refine_ls_hydrogen_treatment constr
_refine_ls_matrix_type full
_refine_ls_number_parameters 515
_refine_ls_number_reflns 7080
_refine_ls_number_restraints 66
_refine_ls_restrained_S_all 1.015
_refine_ls_R_factor_all 0.1124
_refine_ls_R_factor_gt 0.0497
_refine_ls_shift/su_max 0.000
_refine_ls_shift/su_mean 0.000
_refine_ls_structure_factor_coef Fsqd
_refine_ls_weighting_details 'calc w=1/[\s^2^(Fo^2^)+(0.0743P)^2^+0.0000P] where P=(Fo^2^+2Fc^2^)/3'
_refine_ls_weighting_scheme calc
_refine_ls_wR_factor_gt 0.1181
_refine_ls_wR_factor_ref 0.1503
_reflns_number_gt 3973
_reflns_number_total 7080
_reflns_threshold_expression >2sigma(I)
_cod_data_source_file ic800676y_si_003_9.cif
_cod_data_source_block 12
_cod_depositor_comments
;
The following automatic conversions were performed:
'_symmetry_cell_setting' value 'Monoclinic' changed to 'monoclinic'
according to '/home/saulius/struct/CIF-dictionaries/cif_core.dic'
dictionary named 'cif_core.dic' version 2.4.1 from
2010-06-29.

'_exptl_absorpt_correction_type' value 'MULTI-SCAN' changed
to 'multi-scan' according to
'/home/saulius/struct/CIF-dictionaries/cif_core.dic' dictionary named
'cif_core.dic' version 2.4.1 from
2010-06-29.

'_refine_ls_hydrogen_treatment' value 'CONSTR' changed to
'constr' according to '/home/saulius/struct/CIF-dictionaries/cif_core.dic'
dictionary named 'cif_core.dic' version 2.4.1 from 2010-06-29.

Automatic conversion script
Id: cif_fix_enum 1527 2010-12-29 10:47:43Z saulius 

The following automatic conversions were performed:

'_exptl_crystal_density_meas' value 'NONE' was changed to '?' - the
value is perceived as not measured.

Automatic conversion script
Id: cif_fix_values 3008 2015-01-20 13:52:24Z robertas 
;
_cod_database_code 4305698

loop_
_symmetry_equiv_pos_as_xyz
'x, y, z'
'-x, y+1/2, -z+1/2'
'-x, -y, -z'
'x, -y-1/2, z-1/2'

loop_
_atom_site_label
_atom_site_type_symbol
_atom_site_fract_x
_atom_site_fract_y
_atom_site_fract_z
_atom_site_U_iso_or_equiv
_atom_site_adp_type
_atom_site_occupancy
_atom_site_symmetry_multiplicity
_atom_site_calc_flag
_atom_site_refinement_flags
_atom_site_disorder_assembly
_atom_site_disorder_group
Fe1 Fe 0.13713(7) 0.68673(5) 0.12042(3) 0.0351(2) Uani 1 1 d . . .
Fe2 Fe 0.27088(7) 0.60652(5) 0.06399(3) 0.0399(2) Uani 1 1 d . . .
S1 S 0.28853(13) 0.58277(9) 0.15098(5) 0.0397(3) Uani 1 1 d . . .
S2 S 0.06092(12) 0.57563(9) 0.06307(5) 0.0379(3) Uani 1 1 d . . .
P1 P 0.00252(13) 0.69541(8) 0.17806(5) 0.0359(3) Uani 1 1 d . . .
O1 O 0.0030(5) 0.8159(3) 0.04720(17) 0.0782(14) Uani 1 1 d U . .
O2 O 0.3147(4) 0.8232(3) 0.16924(18) 0.0778(13) Uani 1 1 d U . .
O3 O 0.1867(5) 0.7139(4) -0.02886(18) 0.0930(16) Uani 1 1 d U . .
O4 O 0.5133(4) 0.7031(3) 0.0885(2) 0.0860(15) Uani 1 1 d U . .
O5 O 0.3667(5) 0.4580(3) 0.0070(2) 0.0956(17) Uani 1 1 d U . .
O6 O 0.9585(5) -0.0946(4) -0.0725(2) 0.1002(18) Uani 1 1 d U . .
O7 O 0.8244(6) -0.0719(5) -0.1413(2) 0.127(2) Uani 1 1 d U . .
N1 N 0.1563(4) 0.4244(3) 0.12232(16) 0.0394(10) Uani 1 1 d . . .
N2 N 0.8592(7) -0.0646(4) -0.0952(3) 0.0792(17) Uani 1 1 d . . .
C1 C 0.0539(6) 0.7647(4) 0.0761(2) 0.0492(14) Uani 1 1 d . . .
C2 C 0.2427(6) 0.7697(4) 0.1495(2) 0.0474(14) Uani 1 1 d . . .
C3 C 0.2215(6) 0.6723(4) 0.0077(2) 0.0553(16) Uani 1 1 d . . .
C4 C 0.4197(6) 0.6647(4) 0.0784(2) 0.0537(15) Uani 1 1 d . . .
C5 C 0.3287(6) 0.5120(5) 0.0320(2) 0.0617(17) Uani 1 1 d . . .
C6 C 0.0716(5) 0.7042(3) 0.24677(18) 0.0350(12) Uani 1 1 d . . .
C7 C -0.0030(6) 0.7289(4) 0.2833(2) 0.0542(15) Uani 1 1 d . . .
H7 H -0.0896 0.7425 0.2726 0.065 Uiso 1 1 calc R . .
C8 C 0.0495(7) 0.7336(4) 0.3349(2) 0.0614(18) Uani 1 1 d . . .
H8 H -0.0017 0.7500 0.3591 0.074 Uiso 1 1 calc R . .
C9 C 0.1772(7) 0.7143(4) 0.3514(2) 0.0575(17) Uani 1 1 d . . .
H9 H 0.2127 0.7182 0.3866 0.069 Uiso 1 1 calc R . .
C10 C 0.2518(6) 0.6896(4) 0.3160(2) 0.0531(15) Uani 1 1 d . . .
H10 H 0.3382 0.6760 0.3272 0.064 Uiso 1 1 calc R . .
C11 C 0.2001(5) 0.6845(3) 0.26405(19) 0.0411(13) Uani 1 1 d . . .
H11 H 0.2519 0.6678 0.2402 0.049 Uiso 1 1 calc R . .
C12 C -0.1083(5) 0.6004(3) 0.1761(2) 0.0392(12) Uani 1 1 d . . .
C13 C -0.0966(5) 0.5371(4) 0.2151(2) 0.0546(15) Uani 1 1 d . . .
H13 H -0.0364 0.5454 0.2453 0.066 Uiso 1 1 calc R . .
C14 C -0.1733(7) 0.4616(4) 0.2096(3) 0.074(2) Uani 1 1 d . . .
H14 H -0.1608 0.4171 0.2352 0.088 Uiso 1 1 calc R . .
C15 C -0.2667(7) 0.4510(4) 0.1675(3) 0.079(2) Uani 1 1 d . . .
H15 H -0.3210 0.4011 0.1653 0.095 Uiso 1 1 calc R . .
C16 C -0.2817(6) 0.5127(4) 0.1286(3) 0.0640(18) Uani 1 1 d . . .
H16 H -0.3453 0.5048 0.0994 0.077 Uiso 1 1 calc R . .
C17 C -0.2016(5) 0.5876(4) 0.1325(2) 0.0463(14) Uani 1 1 d . . .
H17 H -0.2107 0.6297 0.1055 0.056 Uiso 1 1 calc R . .
C18 C -0.1038(5) 0.7941(3) 0.1708(2) 0.0423(13) Uani 1 1 d . . .
C19 C -0.0506(6) 0.8787(4) 0.1638(2) 0.0501(15) Uani 1 1 d . . .
H19 H 0.0357 0.8832 0.1607 0.060 Uiso 1 1 calc R . .
C20 C -0.1252(6) 0.9551(4) 0.1614(2) 0.0598(17) Uani 1 1 d . . .
H20 H -0.0884 1.0113 0.1574 0.072 Uiso 1 1 calc R . .
C21 C -0.2499(7) 0.9500(4) 0.1648(3) 0.0709(19) Uani 1 1 d . . .
H21 H -0.2994 1.0023 0.1626 0.085 Uiso 1 1 calc R . .
C22 C -0.3048(6) 0.8686(4) 0.1715(3) 0.071(2) Uani 1 1 d . . .
H22 H -0.3914 0.8654 0.1742 0.085 Uiso 1 1 calc R . .
C23 C -0.2314(6) 0.7905(4) 0.1742(2) 0.0591(17) Uani 1 1 d . . .
H23 H -0.2695 0.7349 0.1783 0.071 Uiso 1 1 calc R . .
C24 C 0.2074(6) 0.4779(3) 0.16602(19) 0.0467(14) Uani 1 1 d . . .
H24A H 0.2685 0.4416 0.1895 0.056 Uiso 1 1 calc R . .
H24B H 0.1380 0.4939 0.1843 0.056 Uiso 1 1 calc R . .
C25 C 0.0439(5) 0.4628(3) 0.0914(2) 0.0413(13) Uani 1 1 d . . .
H25A H -0.0225 0.4665 0.1128 0.050 Uiso 1 1 calc R . .
H25B H 0.0135 0.4213 0.0631 0.050 Uiso 1 1 calc R . .
C26 C 0.2362(5) 0.3653(3) 0.10044(19) 0.0390(13) Uani 1 1 d . . .
C27 C 0.1899(5) 0.3102(4) 0.0591(2) 0.0507(15) Uani 1 1 d . . .
H27 H 0.1028 0.3122 0.0448 0.061 Uiso 1 1 calc R . .
C28 C 0.2683(5) 0.2527(4) 0.0384(2) 0.0542(15) Uani 1 1 d . . .
H28 H 0.2342 0.2176 0.0097 0.065 Uiso 1 1 calc R . .
C29 C 0.3968(5) 0.2453(4) 0.0590(2) 0.0481(14) Uani 1 1 d . . .
C30 C 0.4441(6) 0.2987(4) 0.1005(2) 0.0597(17) Uani 1 1 d . . .
H30 H 0.5306 0.2947 0.1153 0.072 Uiso 1 1 calc R . .
C31 C 0.3660(6) 0.3584(4) 0.1207(2) 0.0574(16) Uani 1 1 d . . .
H31 H 0.4011 0.3950 0.1487 0.069 Uiso 1 1 calc R . .
C32 C 0.4785(6) 0.1856(4) 0.0360(2) 0.0541(15) Uani 1 1 d . . .
C33 C 0.5460(6) 0.1373(4) 0.0168(2) 0.0549(16) Uani 1 1 d . . .
C34 C 0.6234(5) 0.0827(4) -0.0103(2) 0.0490(14) Uani 1 1 d . . .
C35 C 0.5830(6) 0.0650(4) -0.0622(3) 0.0662(18) Uani 1 1 d . . .
H35 H 0.5036 0.0867 -0.0787 0.079 Uiso 1 1 calc R . .
C36 C 0.6580(7) 0.0154(4) -0.0904(2) 0.0698(19) Uani 1 1 d . . .
H36 H 0.6306 0.0041 -0.1258 0.084 Uiso 1 1 calc R . .
C37 C 0.7734(6) -0.0165(4) -0.0651(2) 0.0547(16) Uani 1 1 d . . .
C38 C 0.8145(6) -0.0031(4) -0.0133(2) 0.0593(16) Uani 1 1 d . . .
H38 H 0.8917 -0.0278 0.0035 0.071 Uiso 1 1 calc R . .
C39 C 0.7392(6) 0.0479(4) 0.0137(2) 0.0594(16) Uani 1 1 d . . .
H39 H 0.7672 0.0592 0.0489 0.071 Uiso 1 1 calc R . .
Cl1 Cl 0.4849(3) 0.0164(2) 0.23269(10) 0.1429(10) Uani 1 1 d U . .
Cl2 Cl 0.4565(13) 0.2143(8) 0.2435(8) 0.140(5) Uani 0.53(3) 1 d PU A 1
C40 C 0.4004(9) 0.1044(7) 0.2529(4) 0.127(3) Uani 0.53(3) 1 d PU A 1
H40A H 0.3993 0.0966 0.2898 0.152 Uiso 0.53(3) 1 calc PR A 1
H40B H 0.3122 0.1002 0.2348 0.152 Uiso 0.53(3) 1 calc PR A 1
Cl2' Cl 0.4064(19) 0.1938(10) 0.2144(9) 0.161(5) Uani 0.47(3) 1 d PU A 2
C40' C 0.4004(9) 0.1044(7) 0.2529(4) 0.127(3) Uani 0.47(3) 1 d P A 2
H40C H 0.3116 0.0865 0.2518 0.152 Uiso 0.47(3) 1 calc PR A 2
H40D H 0.4367 0.1201 0.2885 0.152 Uiso 0.47(3) 1 calc PR A 2

loop_
_atom_site_aniso_label
_atom_site_aniso_U_11
_atom_site_aniso_U_22
_atom_site_aniso_U_33
_atom_site_aniso_U_23
_atom_site_aniso_U_13
_atom_site_aniso_U_12
Fe1 0.0435(4) 0.0315(4) 0.0292(4) 0.0007(3) 0.0031(3) 0.0022(3)
Fe2 0.0429(5) 0.0450(5) 0.0320(4) -0.0015(3) 0.0073(3) -0.0020(4)
S1 0.0466(8) 0.0393(8) 0.0308(7) -0.0032(6) -0.0002(6) 0.0046(6)
S2 0.0416(7) 0.0391(8) 0.0315(7) -0.0021(6) 0.0017(6) 0.0014(6)
P1 0.0411(8) 0.0290(8) 0.0368(7) -0.0011(6) 0.0046(6) 0.0024(6)
O1 0.103(3) 0.060(3) 0.063(3) 0.026(2) -0.008(3) 0.017(3)
O2 0.080(3) 0.061(3) 0.087(3) -0.011(2) 0.000(3) -0.027(3)
O3 0.101(4) 0.122(4) 0.054(3) 0.036(3) 0.006(3) -0.020(3)
O4 0.058(3) 0.089(4) 0.105(4) 0.008(3) -0.001(3) -0.024(3)
O5 0.140(4) 0.072(3) 0.093(3) -0.012(3) 0.072(3) 0.004(3)
O6 0.080(3) 0.119(4) 0.105(4) -0.023(3) 0.027(3) 0.035(3)
O7 0.136(5) 0.175(5) 0.075(4) -0.032(4) 0.030(3) 0.056(4)
N1 0.044(3) 0.031(2) 0.044(3) -0.002(2) 0.010(2) 0.008(2)
N2 0.094(5) 0.083(5) 0.067(4) -0.013(3) 0.031(4) 0.013(4)
C1 0.071(4) 0.036(3) 0.039(3) 0.005(3) 0.006(3) -0.001(3)
C2 0.056(4) 0.038(3) 0.046(3) 0.002(3) 0.006(3) 0.003(3)
C3 0.054(4) 0.074(4) 0.038(3) 0.007(3) 0.009(3) -0.016(3)
C4 0.053(4) 0.055(4) 0.052(4) 0.002(3) 0.005(3) -0.003(3)
C5 0.077(4) 0.062(4) 0.052(4) -0.007(3) 0.028(3) -0.009(4)
C6 0.047(3) 0.026(3) 0.032(3) -0.003(2) 0.009(2) -0.006(2)
C7 0.063(4) 0.058(4) 0.046(4) -0.005(3) 0.021(3) -0.005(3)
C8 0.098(5) 0.052(4) 0.045(4) -0.009(3) 0.040(4) -0.010(4)
C9 0.093(5) 0.046(4) 0.033(3) -0.007(3) 0.009(3) -0.008(4)
C10 0.068(4) 0.048(4) 0.040(3) -0.007(3) 0.001(3) -0.005(3)
C11 0.058(4) 0.033(3) 0.031(3) -0.005(2) 0.006(3) -0.002(3)
C12 0.037(3) 0.032(3) 0.050(3) -0.003(2) 0.011(3) 0.003(2)
C13 0.053(4) 0.041(4) 0.065(4) -0.001(3) -0.003(3) -0.005(3)
C14 0.081(5) 0.041(4) 0.095(5) 0.014(4) 0.002(4) -0.005(4)
C15 0.076(5) 0.046(4) 0.111(6) -0.012(4) 0.005(5) -0.019(4)
C16 0.049(4) 0.053(4) 0.087(5) -0.018(4) 0.003(3) -0.002(3)
C17 0.052(3) 0.037(3) 0.051(3) -0.004(3) 0.011(3) 0.002(3)
C18 0.052(4) 0.028(3) 0.045(3) -0.005(2) 0.004(3) 0.003(3)
C19 0.051(3) 0.036(3) 0.062(4) -0.009(3) 0.006(3) 0.003(3)
C20 0.071(5) 0.032(3) 0.075(4) -0.001(3) 0.009(4) 0.006(3)
C21 0.075(5) 0.039(4) 0.094(5) -0.008(4) 0.001(4) 0.016(4)
C22 0.048(4) 0.060(5) 0.102(6) -0.017(4) 0.008(4) 0.020(4)
C23 0.053(4) 0.039(4) 0.085(5) -0.008(3) 0.011(3) 0.005(3)
C24 0.070(4) 0.041(3) 0.032(3) 0.001(2) 0.017(3) 0.011(3)
C25 0.039(3) 0.030(3) 0.056(3) -0.002(2) 0.010(3) 0.002(2)
C26 0.041(3) 0.030(3) 0.045(3) 0.002(2) 0.005(3) 0.004(3)
C27 0.036(3) 0.049(4) 0.065(4) -0.015(3) 0.004(3) 0.003(3)
C28 0.053(4) 0.045(4) 0.064(4) -0.022(3) 0.009(3) 0.001(3)
C29 0.045(3) 0.034(3) 0.065(4) -0.006(3) 0.010(3) 0.010(3)
C30 0.051(4) 0.060(4) 0.064(4) -0.010(3) -0.002(3) 0.020(3)
C31 0.066(4) 0.052(4) 0.050(4) -0.014(3) -0.002(3) 0.014(3)
C32 0.054(4) 0.040(4) 0.070(4) -0.001(3) 0.013(3) 0.006(3)
C33 0.056(4) 0.041(4) 0.071(4) -0.010(3) 0.020(3) 0.011(3)
C34 0.050(4) 0.033(3) 0.066(4) 0.002(3) 0.016(3) 0.004(3)
C35 0.063(4) 0.066(5) 0.070(5) -0.001(3) 0.010(4) 0.025(4)
C36 0.088(5) 0.076(5) 0.047(4) -0.005(3) 0.014(4) 0.022(4)
C37 0.067(4) 0.047(4) 0.058(4) -0.001(3) 0.032(3) 0.008(3)
C38 0.055(4) 0.054(4) 0.069(4) -0.005(3) 0.009(3) 0.015(3)
C39 0.062(4) 0.063(4) 0.053(4) -0.014(3) 0.011(3) 0.012(3)
Cl1 0.133(2) 0.181(3) 0.1069(18) -0.0539(18) -0.0022(16) 0.0230(19)
Cl2 0.124(6) 0.156(6) 0.152(8) 0.025(5) 0.058(5) 0.007(4)
C40 0.128(6) 0.123(7) 0.137(7) -0.003(6) 0.041(6) 0.013(6)
Cl2' 0.168(8) 0.171(7) 0.155(9) 0.036(6) 0.054(7) -0.007(6)
C40' 0.128(6) 0.123(7) 0.137(7) -0.003(6) 0.041(6) 0.013(6)

loop_
_atom_type_symbol
_atom_type_description
_atom_type_scat_dispersion_real
_atom_type_scat_dispersion_imag
_atom_type_scat_source
C C 0.0033 0.0016 'International Tables Vol C Tables 4.2.6.8 and 6.1.1.4'
H H 0.0000 0.0000 'International Tables Vol C Tables 4.2.6.8 and 6.1.1.4'
N N 0.0061 0.0033 'International Tables Vol C Tables 4.2.6.8 and 6.1.1.4'
O O 0.0106 0.0060 'International Tables Vol C Tables 4.2.6.8 and 6.1.1.4'
Cl Cl 0.1484 0.1585 'International Tables Vol C Tables 4.2.6.8 and 6.1.1.4'
P P 0.1023 0.0942 'International Tables Vol C Tables 4.2.6.8 and 6.1.1.4'
S S 0.1246 0.1234 'International Tables Vol C Tables 4.2.6.8 and 6.1.1.4'
Fe Fe 0.3463 0.8444 'International Tables Vol C Tables 4.2.6.8 and 6.1.1.4'

loop_
_geom_angle_atom_site_label_1
_geom_angle_atom_site_label_2
_geom_angle_atom_site_label_3
_geom_angle
_geom_angle_site_symmetry_1
_geom_angle_site_symmetry_3
_geom_angle_publ_flag
C2 Fe1 C1 91.9(3) . . ?
C2 Fe1 P1 95.74(19) . . ?
C1 Fe1 P1 95.7(2) . . ?
C2 Fe1 S1 88.02(19) . . ?
C1 Fe1 S1 157.06(19) . . ?
P1 Fe1 S1 107.11(7) . . ?
C2 Fe1 S2 157.41(19) . . ?
C1 Fe1 S2 87.86(19) . . ?
P1 Fe1 S2 106.77(7) . . ?
S1 Fe1 S2 83.58(7) . . ?
C2 Fe1 Fe2 101.89(19) . . ?
C1 Fe1 Fe2 101.17(19) . . ?
P1 Fe1 Fe2 155.03(5) . . ?
S1 Fe1 Fe2 56.57(6) . . ?
S2 Fe1 Fe2 56.17(6) . . ?
C3 Fe2 C4 91.8(3) . . ?
C3 Fe2 C5 96.8(3) . . ?
C4 Fe2 C5 96.7(3) . . ?
C3 Fe2 S2 87.39(19) . . ?
C4 Fe2 S2 158.7(2) . . ?
C5 Fe2 S2 104.5(2) . . ?
C3 Fe2 S1 151.4(2) . . ?
C4 Fe2 S1 86.95(19) . . ?
C5 Fe2 S1 111.6(2) . . ?
S2 Fe2 S1 83.71(5) . . ?
C3 Fe2 Fe1 96.4(2) . . ?
C4 Fe2 Fe1 102.4(2) . . ?
C5 Fe2 Fe1 156.32(19) . . ?
S2 Fe2 Fe1 56.69(5) . . ?
S1 Fe2 Fe1 56.26(5) . . ?
C24 S1 Fe1 108.70(19) . . ?
C24 S1 Fe2 112.40(16) . . ?
Fe1 S1 Fe2 67.17(5) . . ?
C25 S2 Fe2 109.98(16) . . ?
C25 S2 Fe1 116.01(18) . . ?
Fe2 S2 Fe1 67.14(5) . . ?
C6 P1 C12 103.3(2) . . ?
C6 P1 C18 100.3(2) . . ?
C12 P1 C18 103.4(2) . . ?
C6 P1 Fe1 118.09(18) . . ?
C12 P1 Fe1 114.49(17) . . ?
C18 P1 Fe1 115.12(18) . . ?
C26 N1 C24 120.2(4) . . ?
C26 N1 C25 121.1(4) . . ?
C24 N1 C25 113.2(4) . . ?
O6 N2 O7 123.6(7) . . ?
O6 N2 C37 118.7(6) . . ?
O7 N2 C37 117.7(7) . . ?
O1 C1 Fe1 178.3(6) . . ?
O2 C2 Fe1 178.5(5) . . ?
O3 C3 Fe2 178.3(5) . . ?
O4 C4 Fe2 178.3(6) . . ?
O5 C5 Fe2 172.3(6) . . ?
C11 C6 C7 118.3(5) . . ?
C11 C6 P1 120.6(4) . . ?
C7 C6 P1 121.1(4) . . ?
C8 C7 C6 120.5(6) . . ?
C8 C7 H7 119.8 . . ?
C6 C7 H7 119.8 . . ?
C7 C8 C9 120.5(6) . . ?
C7 C8 H8 119.7 . . ?
C9 C8 H8 119.7 . . ?
C10 C9 C8 119.7(6) . . ?
C10 C9 H9 120.1 . . ?
C8 C9 H9 120.1 . . ?
C9 C10 C11 120.3(6) . . ?
C9 C10 H10 119.8 . . ?
C11 C10 H10 119.8 . . ?
C10 C11 C6 120.7(5) . . ?
C10 C11 H11 119.7 . . ?
C6 C11 H11 119.7 . . ?
C13 C12 C17 118.4(5) . . ?
C13 C12 P1 122.0(4) . . ?
C17 C12 P1 119.5(4) . . ?
C12 C13 C14 120.1(6) . . ?
C12 C13 H13 119.9 . . ?
C14 C13 H13 119.9 . . ?
C15 C14 C13 121.0(6) . . ?
C15 C14 H14 119.5 . . ?
C13 C14 H14 119.5 . . ?
C14 C15 C16 120.3(6) . . ?
C14 C15 H15 119.9 . . ?
C16 C15 H15 119.9 . . ?
C15 C16 C17 119.5(6) . . ?
C15 C16 H16 120.3 . . ?
C17 C16 H16 120.3 . . ?
C12 C17 C16 120.6(5) . . ?
C12 C17 H17 119.7 . . ?
C16 C17 H17 119.7 . . ?
C23 C18 C19 117.8(5) . . ?
C23 C18 P1 123.8(4) . . ?
C19 C18 P1 118.4(4) . . ?
C20 C19 C18 120.3(6) . . ?
C20 C19 H19 119.9 . . ?
C18 C19 H19 119.9 . . ?
C21 C20 C19 120.9(6) . . ?
C21 C20 H20 119.6 . . ?
C19 C20 H20 119.6 . . ?
C20 C21 C22 120.4(6) . . ?
C20 C21 H21 119.8 . . ?
C22 C21 H21 119.8 . . ?
C21 C22 C23 119.8(6) . . ?
C21 C22 H22 120.1 . . ?
C23 C22 H22 120.1 . . ?
C18 C23 C22 120.9(6) . . ?
C18 C23 H23 119.5 . . ?
C22 C23 H23 119.5 . . ?
N1 C24 S1 115.2(3) . . ?
N1 C24 H24A 108.5 . . ?
S1 C24 H24A 108.5 . . ?
N1 C24 H24B 108.5 . . ?
S1 C24 H24B 108.5 . . ?
H24A C24 H24B 107.5 . . ?
N1 C25 S2 117.1(3) . . ?
N1 C25 H25A 108.0 . . ?
S2 C25 H25A 108.0 . . ?
N1 C25 H25B 108.0 . . ?
S2 C25 H25B 108.0 . . ?
H25A C25 H25B 107.3 . . ?
C27 C26 C31 116.8(5) . . ?
C27 C26 N1 122.2(5) . . ?
C31 C26 N1 121.0(5) . . ?
C28 C27 C26 121.6(5) . . ?
C28 C27 H27 119.2 . . ?
C26 C27 H27 119.2 . . ?
C27 C28 C29 121.4(5) . . ?
C27 C28 H28 119.3 . . ?
C29 C28 H28 119.3 . . ?
C30 C29 C28 117.8(5) . . ?
C30 C29 C32 121.6(5) . . ?
C28 C29 C32 120.6(5) . . ?
C29 C30 C31 121.1(5) . . ?
C29 C30 H30 119.5 . . ?
C31 C30 H30 119.5 . . ?
C30 C31 C26 121.3(5) . . ?
C30 C31 H31 119.3 . . ?
C26 C31 H31 119.3 . . ?
C33 C32 C29 179.3(7) . . ?
C32 C33 C34 175.2(7) . . ?
C35 C34 C39 118.6(6) . . ?
C35 C34 C33 119.4(5) . . ?
C39 C34 C33 122.0(6) . . ?
C34 C35 C36 121.2(6) . . ?
C34 C35 H35 119.4 . . ?
C36 C35 H35 119.4 . . ?
C37 C36 C35 118.1(6) . . ?
C37 C36 H36 120.9 . . ?
C35 C36 H36 120.9 . . ?
C38 C37 C36 122.3(6) . . ?
C38 C37 N2 118.5(6) . . ?
C36 C37 N2 119.1(6) . . ?
C37 C38 C39 118.3(6) . . ?
C37 C38 H38 120.9 . . ?
C39 C38 H38 120.9 . . ?
C34 C39 C38 121.5(6) . . ?
C34 C39 H39 119.3 . . ?
C38 C39 H39 119.3 . . ?
Cl1 C40 Cl2 117.0(6) . . ?
Cl1 C40 H40A 108.0 . . ?
Cl2 C40 H40A 108.0 . . ?
Cl1 C40 H40B 108.0 . . ?
Cl2 C40 H40B 108.0 . . ?
H40A C40 H40B 107.3 . . ?

loop_
_geom_bond_atom_site_label_1
_geom_bond_atom_site_label_2
_geom_bond_distance
_geom_bond_site_symmetry_2
_geom_bond_publ_flag
Fe1 C2 1.740(6) . ?
Fe1 C1 1.755(6) . ?
Fe1 P1 2.241(2) . ?
Fe1 S1 2.2597(19) . ?
Fe1 S2 2.2713(19) . ?
Fe1 Fe2 2.5045(16) . ?
Fe2 C3 1.762(6) . ?
Fe2 C4 1.773(7) . ?
Fe2 C5 1.787(7) . ?
Fe2 S2 2.258(2) . ?
Fe2 S1 2.268(2) . ?
S1 C24 1.845(5) . ?
S2 C25 1.845(5) . ?
P1 C6 1.816(5) . ?
P1 C12 1.822(5) . ?
P1 C18 1.829(5) . ?
O1 C1 1.135(6) . ?
O2 C2 1.153(6) . ?
O3 C3 1.139(6) . ?
O4 C4 1.130(6) . ?
O5 C5 1.145(7) . ?
O6 N2 1.195(7) . ?
O7 N2 1.199(7) . ?
N1 C26 1.401(6) . ?
N1 C24 1.414(6) . ?
N1 C25 1.431(6) . ?
N2 C37 1.478(7) . ?
C6 C11 1.383(7) . ?
C6 C7 1.385(7) . ?
C7 C8 1.363(8) . ?
C7 H7 0.9300 . ?
C8 C9 1.372(8) . ?
C8 H8 0.9300 . ?
C9 C10 1.359(8) . ?
C9 H9 0.9300 . ?
C10 C11 1.371(7) . ?
C10 H10 0.9300 . ?
C11 H11 0.9300 . ?
C12 C13 1.371(7) . ?
C12 C17 1.380(7) . ?
C13 C14 1.372(8) . ?
C13 H13 0.9300 . ?
C14 C15 1.350(9) . ?
C14 H14 0.9300 . ?
C15 C16 1.352(9) . ?
C15 H15 0.9300 . ?
C16 C17 1.387(8) . ?
C16 H16 0.9300 . ?
C17 H17 0.9300 . ?
C18 C23 1.365(8) . ?
C18 C19 1.395(7) . ?
C19 C20 1.372(7) . ?
C19 H19 0.9300 . ?
C20 C21 1.336(8) . ?
C20 H20 0.9300 . ?
C21 C22 1.359(9) . ?
C21 H21 0.9300 . ?
C22 C23 1.385(8) . ?
C22 H22 0.9300 . ?
C23 H23 0.9300 . ?
C24 H24A 0.9700 . ?
C24 H24B 0.9700 . ?
C25 H25A 0.9700 . ?
C25 H25B 0.9700 . ?
C26 C27 1.371(7) . ?
C26 C31 1.384(7) . ?
C27 C28 1.361(7) . ?
C27 H27 0.9300 . ?
C28 C29 1.373(7) . ?
C28 H28 0.9300 . ?
C29 C30 1.360(7) . ?
C29 C32 1.434(8) . ?
C30 C31 1.374(7) . ?
C30 H30 0.9300 . ?
C31 H31 0.9300 . ?
C32 C33 1.179(7) . ?
C33 C34 1.421(8) . ?
C34 C35 1.369(8) . ?
C34 C39 1.372(8) . ?
C35 C36 1.381(8) . ?
C35 H35 0.9300 . ?
C36 C37 1.365(8) . ?
C36 H36 0.9300 . ?
C37 C38 1.359(8) . ?
C38 C39 1.372(7) . ?
C38 H38 0.9300 . ?
C39 H39 0.9300 . ?
Cl1 C40 1.710(9) . ?
Cl2 C40 1.761(15) . ?
C40 H40A 0.9700 . ?
C40 H40B 0.9700 . ?

loop_
_geom_torsion_atom_site_label_1
_geom_torsion_atom_site_label_2
_geom_torsion_atom_site_label_3
_geom_torsion_atom_site_label_4
_geom_torsion
_geom_torsion_site_symmetry_1
_geom_torsion_site_symmetry_2
_geom_torsion_site_symmetry_3
_geom_torsion_site_symmetry_4
_geom_torsion_publ_flag
C2 Fe1 Fe2 C3 -91.5(3) . . . . ?
C1 Fe1 Fe2 C3 2.9(3) . . . . ?
P1 Fe1 Fe2 C3 134.5(2) . . . . ?
S1 Fe1 Fe2 C3 -171.06(19) . . . . ?
S2 Fe1 Fe2 C3 82.6(2) . . . . ?
C2 Fe1 Fe2 C4 1.8(3) . . . . ?
C1 Fe1 Fe2 C4 96.2(3) . . . . ?
P1 Fe1 Fe2 C4 -132.2(2) . . . . ?
S1 Fe1 Fe2 C4 -77.8(2) . . . . ?
S2 Fe1 Fe2 C4 175.9(2) . . . . ?
C2 Fe1 Fe2 C5 144.8(5) . . . . ?
C1 Fe1 Fe2 C5 -120.8(5) . . . . ?
P1 Fe1 Fe2 C5 10.8(5) . . . . ?
S1 Fe1 Fe2 C5 65.2(5) . . . . ?
S2 Fe1 Fe2 C5 -41.1(5) . . . . ?
C2 Fe1 Fe2 S2 -174.11(18) . . . . ?
C1 Fe1 Fe2 S2 -79.74(19) . . . . ?
P1 Fe1 Fe2 S2 51.93(12) . . . . ?
S1 Fe1 Fe2 S2 106.33(7) . . . . ?
C2 Fe1 Fe2 S1 79.56(19) . . . . ?
C1 Fe1 Fe2 S1 173.93(19) . . . . ?
P1 Fe1 Fe2 S1 -54.40(12) . . . . ?
S2 Fe1 Fe2 S1 -106.33(7) . . . . ?
C2 Fe1 S1 C24 147.3(2) . . . . ?
C1 Fe1 S1 C24 -122.5(5) . . . . ?
P1 Fe1 S1 C24 51.86(17) . . . . ?
S2 Fe1 S1 C24 -53.75(17) . . . . ?
Fe2 Fe1 S1 C24 -107.09(17) . . . . ?
C2 Fe1 S1 Fe2 -105.65(19) . . . . ?
C1 Fe1 S1 Fe2 -15.4(5) . . . . ?
P1 Fe1 S1 Fe2 158.95(5) . . . . ?
S2 Fe1 S1 Fe2 53.34(6) . . . . ?
C3 Fe2 S1 C24 120.5(4) . . . . ?
C4 Fe2 S1 C24 -151.2(3) . . . . ?
C5 Fe2 S1 C24 -55.2(3) . . . . ?
S2 Fe2 S1 C24 47.92(19) . . . . ?
Fe1 Fe2 S1 C24 101.7(2) . . . . ?
C3 Fe2 S1 Fe1 18.8(4) . . . . ?
C4 Fe2 S1 Fe1 107.1(2) . . . . ?
C5 Fe2 S1 Fe1 -156.9(2) . . . . ?
S2 Fe2 S1 Fe1 -53.79(6) . . . . ?
C3 Fe2 S2 C25 149.9(3) . . . . ?
C4 Fe2 S2 C25 -121.7(6) . . . . ?
C5 Fe2 S2 C25 53.5(3) . . . . ?
S1 Fe2 S2 C25 -57.27(18) . . . . ?
Fe1 Fe2 S2 C25 -110.67(19) . . . . ?
C3 Fe2 S2 Fe1 -99.4(2) . . . . ?
C4 Fe2 S2 Fe1 -11.1(5) . . . . ?
C5 Fe2 S2 Fe1 164.2(2) . . . . ?
S1 Fe2 S2 Fe1 53.40(6) . . . . ?
C2 Fe1 S2 C25 117.1(5) . . . . ?
C1 Fe1 S2 C25 -153.1(3) . . . . ?
P1 Fe1 S2 C25 -57.74(19) . . . . ?
S1 Fe1 S2 C25 48.25(18) . . . . ?
Fe2 Fe1 S2 C25 101.95(18) . . . . ?
C2 Fe1 S2 Fe2 15.2(5) . . . . ?
C1 Fe1 S2 Fe2 104.98(19) . . . . ?
P1 Fe1 S2 Fe2 -159.69(5) . . . . ?
S1 Fe1 S2 Fe2 -53.70(6) . . . . ?
C2 Fe1 P1 C6 -42.8(3) . . . . ?
C1 Fe1 P1 C6 -135.3(3) . . . . ?
S1 Fe1 P1 C6 46.92(19) . . . . ?
S2 Fe1 P1 C6 135.24(18) . . . . ?
Fe2 Fe1 P1 C6 92.2(2) . . . . ?
C2 Fe1 P1 C12 -164.7(3) . . . . ?
C1 Fe1 P1 C12 102.8(3) . . . . ?
S1 Fe1 P1 C12 -75.0(2) . . . . ?
S2 Fe1 P1 C12 13.29(19) . . . . ?
Fe2 Fe1 P1 C12 -29.8(2) . . . . ?
C2 Fe1 P1 C18 75.6(3) . . . . ?
C1 Fe1 P1 C18 -16.9(3) . . . . ?
S1 Fe1 P1 C18 165.27(19) . . . . ?
S2 Fe1 P1 C18 -106.4(2) . . . . ?
Fe2 Fe1 P1 C18 -149.5(2) . . . . ?
C2 Fe1 C1 O1 49(18) . . . . ?
P1 Fe1 C1 O1 145(18) . . . . ?
S1 Fe1 C1 O1 -41(19) . . . . ?
S2 Fe1 C1 O1 -109(18) . . . . ?
Fe2 Fe1 C1 O1 -54(19) . . . . ?
C1 Fe1 C2 O2 -158(21) . . . . ?
P1 Fe1 C2 O2 106(21) . . . . ?
S1 Fe1 C2 O2 -1(21) . . . . ?
S2 Fe1 C2 O2 -69(21) . . . . ?
Fe2 Fe1 C2 O2 -57(21) . . . . ?
C4 Fe2 C3 O3 -172(100) . . . . ?
C5 Fe2 C3 O3 91(22) . . . . ?
S2 Fe2 C3 O3 -13(22) . . . . ?
S1 Fe2 C3 O3 -85(22) . . . . ?
Fe1 Fe2 C3 O3 -69(22) . . . . ?
C3 Fe2 C4 O4 98(22) . . . . ?
C5 Fe2 C4 O4 -165(100) . . . . ?
S2 Fe2 C4 O4 10(22) . . . . ?
S1 Fe2 C4 O4 -53(22) . . . . ?
Fe1 Fe2 C4 O4 1(22) . . . . ?
C3 Fe2 C5 O5 21(5) . . . . ?
C4 Fe2 C5 O5 -71(5) . . . . ?
S2 Fe2 C5 O5 110(5) . . . . ?
S1 Fe2 C5 O5 -161(5) . . . . ?
Fe1 Fe2 C5 O5 145(4) . . . . ?
C12 P1 C6 C11 112.4(4) . . . . ?
C18 P1 C6 C11 -141.0(4) . . . . ?
Fe1 P1 C6 C11 -15.1(5) . . . . ?
C12 P1 C6 C7 -66.4(5) . . . . ?
C18 P1 C6 C7 40.2(5) . . . . ?
Fe1 P1 C6 C7 166.1(4) . . . . ?
C11 C6 C7 C8 0.0(8) . . . . ?
P1 C6 C7 C8 178.7(4) . . . . ?
C6 C7 C8 C9 0.4(9) . . . . ?
C7 C8 C9 C10 -0.6(9) . . . . ?
C8 C9 C10 C11 0.5(9) . . . . ?
C9 C10 C11 C6 -0.2(8) . . . . ?
C7 C6 C11 C10 0.0(7) . . . . ?
P1 C6 C11 C10 -178.8(4) . . . . ?
C6 P1 C12 C13 -20.7(5) . . . . ?
C18 P1 C12 C13 -125.0(5) . . . . ?
Fe1 P1 C12 C13 109.0(4) . . . . ?
C6 P1 C12 C17 163.9(4) . . . . ?
C18 P1 C12 C17 59.7(4) . . . . ?
Fe1 P1 C12 C17 -66.3(4) . . . . ?
C17 C12 C13 C14 2.2(8) . . . . ?
P1 C12 C13 C14 -173.1(5) . . . . ?
C12 C13 C14 C15 -4.2(10) . . . . ?
C13 C14 C15 C16 3.6(11) . . . . ?
C14 C15 C16 C17 -1.0(10) . . . . ?
C13 C12 C17 C16 0.3(8) . . . . ?
P1 C12 C17 C16 175.8(4) . . . . ?
C15 C16 C17 C12 -1.0(9) . . . . ?
C6 P1 C18 C23 -95.0(5) . . . . ?
C12 P1 C18 C23 11.4(5) . . . . ?
Fe1 P1 C18 C23 137.1(4) . . . . ?
C6 P1 C18 C19 81.9(4) . . . . ?
C12 P1 C18 C19 -171.7(4) . . . . ?
Fe1 P1 C18 C19 -46.0(5) . . . . ?
C23 C18 C19 C20 1.1(8) . . . . ?
P1 C18 C19 C20 -175.9(4) . . . . ?
C18 C19 C20 C21 -1.2(9) . . . . ?
C19 C20 C21 C22 1.0(10) . . . . ?
C20 C21 C22 C23 -0.8(10) . . . . ?
C19 C18 C23 C22 -0.9(9) . . . . ?
P1 C18 C23 C22 176.0(5) . . . . ?
C21 C22 C23 C18 0.7(10) . . . . ?
C26 N1 C24 S1 81.9(5) . . . . ?
C25 N1 C24 S1 -72.4(5) . . . . ?
Fe1 S1 C24 N1 77.4(4) . . . . ?
Fe2 S1 C24 N1 5.0(4) . . . . ?
C26 N1 C25 S2 -94.4(5) . . . . ?
C24 N1 C25 S2 59.6(5) . . . . ?
Fe2 S2 C25 N1 17.6(4) . . . . ?
Fe1 S2 C25 N1 -56.0(4) . . . . ?
C24 N1 C26 C27 178.0(5) . . . . ?
C25 N1 C26 C27 -29.7(7) . . . . ?
C24 N1 C26 C31 -0.4(7) . . . . ?
C25 N1 C26 C31 151.9(5) . . . . ?
C31 C26 C27 C28 -1.1(8) . . . . ?
N1 C26 C27 C28 -179.6(5) . . . . ?
C26 C27 C28 C29 1.9(9) . . . . ?
C27 C28 C29 C30 -1.1(9) . . . . ?
C27 C28 C29 C32 -178.7(6) . . . . ?
C28 C29 C30 C31 -0.4(9) . . . . ?
C32 C29 C30 C31 177.1(6) . . . . ?
C29 C30 C31 C26 1.2(10) . . . . ?
C27 C26 C31 C30 -0.4(9) . . . . ?
N1 C26 C31 C30 178.0(5) . . . . ?
C30 C29 C32 C33 -82(70) . . . . ?
C28 C29 C32 C33 95(70) . . . . ?
C29 C32 C33 C34 -43(74) . . . . ?
C32 C33 C34 C35 -28(8) . . . . ?
C32 C33 C34 C39 151(7) . . . . ?
C39 C34 C35 C36 -1.8(9) . . . . ?
C33 C34 C35 C36 177.2(6) . . . . ?
C34 C35 C36 C37 0.7(10) . . . . ?
C35 C36 C37 C38 1.8(10) . . . . ?
C35 C36 C37 N2 -176.0(6) . . . . ?
O6 N2 C37 C38 4.2(9) . . . . ?
O7 N2 C37 C38 -176.4(7) . . . . ?
O6 N2 C37 C36 -177.9(7) . . . . ?
O7 N2 C37 C36 1.5(10) . . . . ?
C36 C37 C38 C39 -3.0(9) . . . . ?
N2 C37 C38 C39 174.8(5) . . . . ?
C35 C34 C39 C38 0.5(9) . . . . ?
C33 C34 C39 C38 -178.5(6) . . . . ?
C37 C38 C39 C34 1.9(9) . . . . ?
